data_4078185
loop_
_publ_author_name
'Feller, Moran'
'Diskin-Posner, Yael'
'Shimon, Linda J. W.'
'Ben-Ari, Eyal'
'Milstein, David'

_publ_section_title
;
 N--H Activation by Rh(I) via Metal--Ligand Cooperation
;
_journal_issue 11
_journal_name_full Organometallics
_journal_page_first 4083
_journal_page_last 4101
_journal_paper_doi 10.1021/om300248r
_journal_volume 31
_journal_year 2012
_chemical_formula_moiety 'C22 H41 N2 O P Rh, B F4 '
_chemical_formula_sum 'C22 H41 B F4 N2 O P Rh'
_chemical_formula_weight 570.26
_chemical_name_systematic
; 
 ? 
;
_space_group_IT_number 14
_symmetry_cell_setting monoclinic
_symmetry_space_group_name_Hall '-P 2ybc'
_symmetry_space_group_name_H-M 'P 1 21/c 1'
_atom_sites_solution_hydrogens geom
_atom_sites_solution_primary direct
_atom_sites_solution_secondary difmap
_audit_creation_method SHELXL-97
_cell_angle_alpha 90.0000
_cell_angle_beta 90.1630(6)
_cell_angle_gamma 90.0000
_cell_formula_units_Z 4
_cell_length_a 11.1560(1)
_cell_length_b 14.3340(2)
_cell_length_c 16.5290(3)
_cell_measurement_reflns_used 11771
_cell_measurement_temperature 120(2)
_cell_measurement_theta_max 33.14
_cell_measurement_theta_min 2.55
_cell_volume 2643.14(6)
_computing_cell_refinement HKL
_computing_data_collection 'Collect package Bruker - Nonius'
_computing_data_reduction HKL
_computing_structure_refinement 'SHELXL-97 (Sheldrick, 1997)'
_computing_structure_solution 'SIR-97 (Altmore et al, 1994)'
_diffrn_ambient_temperature 120(2)
_diffrn_measured_fraction_theta_full .976
_diffrn_measured_fraction_theta_max .976
_diffrn_measurement_device_type 'Nonius Kappa CCD'
_diffrn_measurement_method 'Omega and Phi scans'
_diffrn_radiation_monochromator graphite
_diffrn_radiation_source 'fine-focus sealed tube'
_diffrn_radiation_type MoK\a
_diffrn_radiation_wavelength 0.71073
_diffrn_reflns_av_R_equivalents 0.053
_diffrn_reflns_av_sigmaI/netI 0.0371
_diffrn_reflns_limit_h_max 16
_diffrn_reflns_limit_h_min -16
_diffrn_reflns_limit_k_max 21
_diffrn_reflns_limit_k_min -16
_diffrn_reflns_limit_l_max 23
_diffrn_reflns_limit_l_min -24
_diffrn_reflns_number 40760
_diffrn_reflns_theta_full 32.03
_diffrn_reflns_theta_max 32.03
_diffrn_reflns_theta_min 2.84
_exptl_absorpt_coefficient_mu 0.751
_exptl_absorpt_correction_T_max 0.9287
_exptl_absorpt_correction_T_min 0.8643
_exptl_absorpt_correction_type integration
_exptl_absorpt_process_details
;
Gaussian integration (Coppens, 1970)
;
_exptl_crystal_colour orange
_exptl_crystal_density_diffrn 1.433
_exptl_crystal_density_method 'not measured'
_exptl_crystal_description plate
_exptl_crystal_F_000 1184
_exptl_crystal_size_max 0.20
_exptl_crystal_size_mid 0.10
_exptl_crystal_size_min 0.10
_refine_diff_density_max 1.215
_refine_diff_density_min -.645
_refine_diff_density_rms .090
_refine_ls_extinction_method none
_refine_ls_goodness_of_fit_ref 1.030
_refine_ls_hydrogen_treatment constr
_refine_ls_matrix_type full
_refine_ls_number_parameters 299
_refine_ls_number_reflns 8992
_refine_ls_number_restraints 0
_refine_ls_restrained_S_all 1.030
_refine_ls_R_factor_all 0.0432
_refine_ls_R_factor_gt 0.0322
_refine_ls_shift/su_max 0.003
_refine_ls_shift/su_mean 0.000
_refine_ls_structure_factor_coef Fsqd
_refine_ls_weighting_details 'calc w=1/[\s^2^(Fo^2^)+(0.0363P)^2^+2.1017P] where P=(Fo^2^+2Fc^2^)/3'
_refine_ls_weighting_scheme calc
_refine_ls_wR_factor_gt 0.0768
_refine_ls_wR_factor_ref 0.0820
_reflns_number_gt 7477
_reflns_number_total 8992
_reflns_threshold_expression >2sigma(I)
_cod_data_source_file om300248r_si_001.cif
_cod_data_source_block complex_2
_cod_depositor_comments
;
The following automatic conversions were performed:

'_symmetry_cell_setting' value 'Monoclinic' changed to 'monoclinic'
according to the built-in table from CIF Core dictionary named
'cif_core.dic' version 2.4.1 from 2010-06-29.

Automatic conversion script
Id: cif_fix_values 1715 2011-07-08 13:25:40Z adriana 

 Adding value of _journal_page_last.
;
_cod_original_sg_symbol_Hall -P2ybc
_cod_original_sg_symbol_H-M P2(1)/c
_cod_database_code 4078185

loop_
_symmetry_equiv_pos_as_xyz
'x, y, z'
'-x, y+1/2, -z+1/2'
'-x, -y, -z'
'x, -y-1/2, z-1/2'

loop_
_atom_site_label
_atom_site_type_symbol
_atom_site_fract_x
_atom_site_fract_y
_atom_site_fract_z
_atom_site_U_iso_or_equiv
_atom_site_adp_type
_atom_site_occupancy
_atom_site_symmetry_multiplicity
_atom_site_calc_flag
_atom_site_refinement_flags
Rh1 Rh 0.249535(11) 0.637253(8) 0.179311(7) 0.01364(4) Uani 1 1 d .
P1 P 0.07483(4) 0.70914(3) 0.19295(3) 0.01459(8) Uani 1 1 d .
N1 N 0.39972(12) 0.53962(10) 0.19063(9) 0.0166(3) Uani 1 1 d .
N2 N 0.21326(12) 0.58429(9) 0.28619(8) 0.0145(2) Uani 1 1 d .
C1 C 0.00837(15) 0.63773(12) 0.27433(10) 0.0176(3) Uani 1 1 d .
H1A H -0.0417 0.6777 0.3096 0.021 Uiso 1 1 calc R
H1B H -0.0437 0.5890 0.2504 0.021 Uiso 1 1 calc R
C2 C 0.10524(15) 0.59283(11) 0.32355(10) 0.0158(3) Uani 1 1 d .
C3 C 0.08839(16) 0.55938(12) 0.40152(10) 0.0194(3) Uani 1 1 d .
H3 H 0.0136 0.5681 0.4278 0.023 Uiso 1 1 calc R
C4 C 0.18088(17) 0.51326(13) 0.44093(11) 0.0230(4) Uani 1 1 d .
H4 H 0.1701 0.4903 0.4943 0.028 Uiso 1 1 calc R
C5 C 0.28980(17) 0.50109(13) 0.40122(11) 0.0221(3) Uani 1 1 d .
H5 H 0.3534 0.4678 0.4264 0.026 Uiso 1 1 calc R
C6 C 0.30386(15) 0.53825(12) 0.32446(10) 0.0177(3) Uani 1 1 d .
C7 C 0.42031(15) 0.53723(13) 0.27955(10) 0.0202(3) Uani 1 1 d .
H7A H 0.4689 0.5919 0.2958 0.024 Uiso 1 1 calc R
H7B H 0.4657 0.4802 0.2939 0.024 Uiso 1 1 calc R
C8 C 0.07373(15) 0.82975(12) 0.23760(11) 0.0180(3) Uani 1 1 d .
C9 C -0.05146(17) 0.86903(12) 0.25457(13) 0.0241(4) Uani 1 1 d .
H9A H -0.0444 0.9255 0.2876 0.036 Uiso 1 1 calc R
H9B H -0.0990 0.8224 0.2836 0.036 Uiso 1 1 calc R
H9C H -0.0911 0.8843 0.2033 0.036 Uiso 1 1 calc R
C10 C 0.14251(18) 0.82164(14) 0.31821(12) 0.0257(4) Uani 1 1 d .
H10A H 0.2212 0.7936 0.3085 0.038 Uiso 1 1 calc R
H10B H 0.0971 0.7823 0.3557 0.038 Uiso 1 1 calc R
H10C H 0.1530 0.8839 0.3418 0.038 Uiso 1 1 calc R
C11 C 0.14400(18) 0.89653(13) 0.18287(13) 0.0265(4) Uani 1 1 d .
H11A H 0.1003 0.9054 0.1319 0.040 Uiso 1 1 calc R
H11B H 0.2232 0.8701 0.1716 0.040 Uiso 1 1 calc R
H11C H 0.1534 0.9568 0.2101 0.040 Uiso 1 1 calc R
C12 C -0.03735(16) 0.69811(13) 0.10825(11) 0.0211(3) Uani 1 1 d .
C13 C -0.01030(19) 0.76986(16) 0.04189(12) 0.0294(4) Uani 1 1 d .
H13A H -0.0593 0.7562 -0.0060 0.044 Uiso 1 1 calc R
H13B H 0.0748 0.7666 0.0275 0.044 Uiso 1 1 calc R
H13C H -0.0291 0.8326 0.0617 0.044 Uiso 1 1 calc R
C14 C -0.16879(17) 0.70773(15) 0.13469(13) 0.0283(4) Uani 1 1 d .
H14A H -0.2216 0.6926 0.0891 0.042 Uiso 1 1 calc R
H14B H -0.1839 0.7719 0.1523 0.042 Uiso 1 1 calc R
H14C H -0.1847 0.6648 0.1795 0.042 Uiso 1 1 calc R
C15 C -0.0186(2) 0.60040(15) 0.07193(13) 0.0317(4) Uani 1 1 d .
H15A H -0.0372 0.5530 0.1127 0.048 Uiso 1 1 calc R
H15B H 0.0650 0.5936 0.0549 0.048 Uiso 1 1 calc R
H15C H -0.0716 0.5923 0.0251 0.048 Uiso 1 1 calc R
C16 C 0.35847(16) 0.44502(13) 0.16408(11) 0.0218(3) Uani 1 1 d .
H16A H 0.2867 0.4275 0.1957 0.026 Uiso 1 1 calc R
H16B H 0.4222 0.3990 0.1763 0.026 Uiso 1 1 calc R
C17 C 0.3281(2) 0.43980(16) 0.07460(13) 0.0328(4) Uani 1 1 d .
H17A H 0.2707 0.4891 0.0609 0.049 Uiso 1 1 calc R
H17B H 0.2928 0.3788 0.0624 0.049 Uiso 1 1 calc R
H17C H 0.4013 0.4481 0.0428 0.049 Uiso 1 1 calc R
C18 C 0.51204(15) 0.56871(13) 0.14898(12) 0.0226(3) Uani 1 1 d .
H18A H 0.5365 0.6302 0.1706 0.027 Uiso 1 1 calc R
H18B H 0.4940 0.5771 0.0908 0.027 Uiso 1 1 calc R
C19 C 0.61820(18) 0.50208(16) 0.15678(15) 0.0337(5) Uani 1 1 d .
H19A H 0.6389 0.4943 0.2140 0.051 Uiso 1 1 calc R
H19B H 0.6871 0.5278 0.1277 0.051 Uiso 1 1 calc R
H19C H 0.5967 0.4414 0.1336 0.051 Uiso 1 1 calc R
O1 O 0.29652(11) 0.68625(9) 0.06502(7) 0.0193(2) Uani 1 1 d .
C20 C 0.36826(16) 0.74663(13) 0.04284(11) 0.0210(3) Uani 1 1 d .
C21 C 0.43785(18) 0.80575(15) 0.10027(13) 0.0290(4) Uani 1 1 d .
H21A H 0.4225 0.7851 0.1558 0.043 Uiso 1 1 calc R
H21B H 0.4132 0.8710 0.0943 0.043 Uiso 1 1 calc R
H21C H 0.5236 0.8000 0.0885 0.043 Uiso 1 1 calc R
C22 C 0.3877(2) 0.76116(18) -0.04576(13) 0.0356(5) Uani 1 1 d .
H22A H 0.3275 0.7260 -0.0764 0.053 Uiso 1 1 calc R
H22B H 0.4680 0.7393 -0.0604 0.053 Uiso 1 1 calc R
H22C H 0.3805 0.8277 -0.0585 0.053 Uiso 1 1 calc R
B1 B 0.3193(2) 0.14195(16) 0.09643(14) 0.0257(4) Uani 1 1 d .
F1 F 0.39145(14) 0.06494(11) 0.08135(9) 0.0489(4) Uani 1 1 d .
F2 F 0.36266(14) 0.19064(11) 0.16282(9) 0.0453(4) Uani 1 1 d .
F3 F 0.32398(14) 0.19772(12) 0.02794(10) 0.0507(4) Uani 1 1 d .
F4 F 0.20235(13) 0.11297(13) 0.10714(10) 0.0519(4) Uani 1 1 d .

loop_
_atom_site_aniso_label
_atom_site_aniso_U_11
_atom_site_aniso_U_22
_atom_site_aniso_U_33
_atom_site_aniso_U_23
_atom_site_aniso_U_13
_atom_site_aniso_U_12
Rh1 0.01269(6) 0.01394(6) 0.01429(6) 0.00108(4) -0.00069(4) 0.00015(4)
P1 0.01395(18) 0.01299(18) 0.01680(18) 0.00195(14) -0.00132(14) 0.00011(14)
N1 0.0142(6) 0.0175(6) 0.0180(6) -0.0007(5) -0.0003(5) 0.0003(5)
N2 0.0161(6) 0.0130(6) 0.0143(6) 0.0009(5) -0.0010(5) 0.0006(5)
C1 0.0143(7) 0.0169(7) 0.0215(7) 0.0038(6) 0.0010(6) -0.0004(6)
C2 0.0170(7) 0.0132(7) 0.0173(7) -0.0001(6) 0.0008(6) -0.0013(6)
C3 0.0226(8) 0.0182(8) 0.0175(7) -0.0002(6) 0.0028(6) -0.0009(6)
C4 0.0302(9) 0.0232(8) 0.0157(7) 0.0028(6) -0.0005(7) 0.0000(7)
C5 0.0252(9) 0.0229(9) 0.0181(7) 0.0030(6) -0.0043(6) 0.0038(7)
C6 0.0182(8) 0.0180(8) 0.0170(7) -0.0013(6) -0.0039(6) 0.0022(6)
C7 0.0171(8) 0.0240(8) 0.0196(7) 0.0002(6) -0.0035(6) 0.0042(6)
C8 0.0173(8) 0.0126(7) 0.0240(8) 0.0003(6) -0.0002(6) 0.0006(6)
C9 0.0214(8) 0.0172(8) 0.0335(10) -0.0006(7) 0.0035(7) 0.0021(6)
C10 0.0271(9) 0.0216(9) 0.0282(9) -0.0055(7) -0.0055(7) -0.0002(7)
C11 0.0256(9) 0.0167(8) 0.0373(10) 0.0025(7) 0.0044(8) -0.0018(7)
C12 0.0192(8) 0.0210(8) 0.0230(8) 0.0014(6) -0.0060(6) 0.0009(6)
C13 0.0291(10) 0.0355(11) 0.0235(9) 0.0078(8) -0.0048(7) -0.0001(8)
C14 0.0183(8) 0.0335(10) 0.0331(10) 0.0024(8) -0.0072(7) -0.0009(7)
C15 0.0344(11) 0.0270(10) 0.0337(10) -0.0072(8) -0.0155(8) 0.0022(8)
C16 0.0205(8) 0.0191(8) 0.0259(8) -0.0027(7) 0.0007(6) 0.0007(6)
C17 0.0394(12) 0.0305(10) 0.0285(10) -0.0113(8) -0.0052(8) 0.0022(9)
C18 0.0156(8) 0.0248(9) 0.0275(9) 0.0031(7) 0.0027(6) 0.0022(6)
C19 0.0178(9) 0.0332(11) 0.0502(13) 0.0071(9) 0.0072(8) 0.0072(8)
O1 0.0163(6) 0.0226(6) 0.0189(5) 0.0045(5) 0.0005(4) 0.0005(5)
C20 0.0175(8) 0.0220(8) 0.0235(8) 0.0054(7) 0.0019(6) 0.0014(6)
C21 0.0269(10) 0.0264(9) 0.0336(10) -0.0006(8) 0.0031(8) -0.0069(8)
C22 0.0356(11) 0.0480(13) 0.0233(9) 0.0109(9) 0.0026(8) -0.0040(10)
B1 0.0200(10) 0.0319(11) 0.0253(10) 0.0005(8) -0.0028(8) -0.0006(8)
F1 0.0500(9) 0.0513(9) 0.0451(8) -0.0172(7) -0.0170(7) 0.0213(7)
F2 0.0494(9) 0.0480(9) 0.0386(7) -0.0168(6) -0.0121(6) 0.0075(7)
F3 0.0504(9) 0.0587(10) 0.0431(8) 0.0179(7) -0.0016(7) -0.0095(7)
F4 0.0337(7) 0.0775(11) 0.0445(8) -0.0164(8) 0.0147(6) -0.0174(7)

loop_
_atom_type_symbol
_atom_type_description
_atom_type_scat_dispersion_real
_atom_type_scat_dispersion_imag
_atom_type_scat_source
C C .0033 .0016 'International Tables Vol C Tables 4.2.6.8 and 6.1.1.4'
H H .0000 .0000 'International Tables Vol C Tables 4.2.6.8 and 6.1.1.4'
N N .0061 .0033 'International Tables Vol C Tables 4.2.6.8 and 6.1.1.4'
O O .0106 .0060 'International Tables Vol C Tables 4.2.6.8 and 6.1.1.4'
P P .1023 .0942 'International Tables Vol C Tables 4.2.6.8 and 6.1.1.4'
Rh Rh -1.1178 .9187 'International Tables Vol C Tables 4.2.6.8 and 6.1.1.4'
B B .0013 .0007 'International Tables Vol C Tables 4.2.6.8 and 6.1.1.4'
F F .0171 .0103 'International Tables Vol C Tables 4.2.6.8 and 6.1.1.4'

loop_
_exptl_crystal_face_index_h
_exptl_crystal_face_index_k
_exptl_crystal_face_index_l
_exptl_crystal_face_perp_dist
1 0 0 0.120
-1 0 0 0.300
0 1 0 0.260
0 -1 0 0.100
0 0 1 0.080
0 0 -1 0.060
-1 2 0 0.169

loop_
_geom_angle_atom_site_label_1
_geom_angle_atom_site_label_2
_geom_angle_atom_site_label_3
_geom_angle
N2 Rh1 O1 176.13(5)
N2 Rh1 N1 80.56(5)
O1 Rh1 N1 95.65(5)
N2 Rh1 P1 84.54(4)
O1 Rh1 P1 99.15(4)
N1 Rh1 P1 163.90(4)
C1 P1 C8 102.75(8)
C1 P1 C12 103.16(8)
C8 P1 C12 111.37(8)
C1 P1 Rh1 99.86(5)
C8 P1 Rh1 118.30(6)
C12 P1 Rh1 117.93(6)
C7 N1 C18 109.58(13)
C7 N1 C16 108.37(14)
C18 N1 C16 112.09(13)
C7 N1 Rh1 102.42(10)
C18 N1 Rh1 115.19(11)
C16 N1 Rh1 108.61(10)
C2 N2 C6 119.33(14)
C2 N2 Rh1 123.90(11)
C6 N2 Rh1 116.76(11)
C2 C1 P1 110.09(11)
C2 C1 H1A 109.6
P1 C1 H1A 109.6
C2 C1 H1B 109.6
P1 C1 H1B 109.6
H1A C1 H1B 108.2
N2 C2 C3 120.83(15)
N2 C2 C1 115.53(14)
C3 C2 C1 123.63(15)
C4 C3 C2 119.89(16)
C4 C3 H3 120.1
C2 C3 H3 120.1
C3 C4 C5 119.15(16)
C3 C4 H4 120.4
C5 C4 H4 120.4
C6 C5 C4 118.97(16)
C6 C5 H5 120.5
C4 C5 H5 120.5
N2 C6 C5 121.74(16)
N2 C6 C7 114.71(14)
C5 C6 C7 123.41(16)
N1 C7 C6 110.96(14)
N1 C7 H7A 109.4
C6 C7 H7A 109.4
N1 C7 H7B 109.4
C6 C7 H7B 109.4
H7A C7 H7B 108.0
C9 C8 C11 110.25(14)
C9 C8 C10 108.76(15)
C11 C8 C10 107.65(15)
C9 C8 P1 114.62(12)
C11 C8 P1 109.78(12)
C10 C8 P1 105.46(12)
C8 C9 H9A 109.5
C8 C9 H9B 109.5
H9A C9 H9B 109.5
C8 C9 H9C 109.5
H9A C9 H9C 109.5
H9B C9 H9C 109.5
C8 C10 H10A 109.5
C8 C10 H10B 109.5
H10A C10 H10B 109.5
C8 C10 H10C 109.5
H10A C10 H10C 109.5
H10B C10 H10C 109.5
C8 C11 H11A 109.5
C8 C11 H11B 109.5
H11A C11 H11B 109.5
C8 C11 H11C 109.5
H11A C11 H11C 109.5
H11B C11 H11C 109.5
C13 C12 C14 109.44(16)
C13 C12 C15 107.70(17)
C14 C12 C15 108.89(16)
C13 C12 P1 110.11(13)
C14 C12 P1 114.44(13)
C15 C12 P1 106.01(12)
C12 C13 H13A 109.5
C12 C13 H13B 109.5
H13A C13 H13B 109.5
C12 C13 H13C 109.5
H13A C13 H13C 109.5
H13B C13 H13C 109.5
C12 C14 H14A 109.5
C12 C14 H14B 109.5
H14A C14 H14B 109.5
C12 C14 H14C 109.5
H14A C14 H14C 109.5
H14B C14 H14C 109.5
C12 C15 H15A 109.5
C12 C15 H15B 109.5
H15A C15 H15B 109.5
C12 C15 H15C 109.5
H15A C15 H15C 109.5
H15B C15 H15C 109.5
N1 C16 C17 113.43(16)
N1 C16 H16A 108.9
C17 C16 H16A 108.9
N1 C16 H16B 108.9
C17 C16 H16B 108.9
H16A C16 H16B 107.7
C16 C17 H17A 109.5
C16 C17 H17B 109.5
H17A C17 H17B 109.5
C16 C17 H17C 109.5
H17A C17 H17C 109.5
H17B C17 H17C 109.5
N1 C18 C19 116.04(15)
N1 C18 H18A 108.3
C19 C18 H18A 108.3
N1 C18 H18B 108.3
C19 C18 H18B 108.3
H18A C18 H18B 107.4
C18 C19 H19A 109.5
C18 C19 H19B 109.5
H19A C19 H19B 109.5
C18 C19 H19C 109.5
H19A C19 H19C 109.5
H19B C19 H19C 109.5
C20 O1 Rh1 132.07(12)
O1 C20 C21 123.14(17)
O1 C20 C22 118.96(18)
C21 C20 C22 117.90(17)
C20 C21 H21A 109.5
C20 C21 H21B 109.5
H21A C21 H21B 109.5
C20 C21 H21C 109.5
H21A C21 H21C 109.5
H21B C21 H21C 109.5
C20 C22 H22A 109.5
C20 C22 H22B 109.5
H22A C22 H22B 109.5
C20 C22 H22C 109.5
H22A C22 H22C 109.5
H22B C22 H22C 109.5
F4 B1 F2 112.19(18)
F4 B1 F3 108.42(18)
F2 B1 F3 109.99(19)
F4 B1 F1 109.40(19)
F2 B1 F1 109.93(18)
F3 B1 F1 106.76(18)

loop_
_geom_bond_atom_site_label_1
_geom_bond_atom_site_label_2
_geom_bond_distance
Rh1 N2 1.9660(13)
Rh1 O1 2.0839(12)
Rh1 N1 2.1906(14)
Rh1 P1 2.2167(4)
P1 C1 1.8473(16)
P1 C8 1.8799(17)
P1 C12 1.8818(18)
N1 C7 1.487(2)
N1 C18 1.491(2)
N1 C16 1.497(2)
N2 C2 1.361(2)
N2 C6 1.362(2)
C1 C2 1.496(2)
C1 H1A 0.9900
C1 H1B 0.9900
C2 C3 1.388(2)
C3 C4 1.386(3)
C3 H3 0.9500
C4 C5 1.394(3)
C4 H4 0.9500
C5 C6 1.385(2)
C5 H5 0.9500
C6 C7 1.498(2)
C7 H7A 0.9900
C7 H7B 0.9900
C8 C9 1.533(2)
C8 C11 1.534(2)
C8 C10 1.540(3)
C9 H9A 0.9800
C9 H9B 0.9800
C9 H9C 0.9800
C10 H10A 0.9800
C10 H10B 0.9800
C10 H10C 0.9800
C11 H11A 0.9800
C11 H11B 0.9800
C11 H11C 0.9800
C12 C13 1.534(3)
C12 C14 1.537(3)
C12 C15 1.538(3)
C13 H13A 0.9800
C13 H13B 0.9800
C13 H13C 0.9800
C14 H14A 0.9800
C14 H14B 0.9800
C14 H14C 0.9800
C15 H15A 0.9800
C15 H15B 0.9800
C15 H15C 0.9800
C16 C17 1.518(3)
C16 H16A 0.9900
C16 H16B 0.9900
C17 H17A 0.9800
C17 H17B 0.9800
C17 H17C 0.9800
C18 C19 1.527(3)
C18 H18A 0.9900
C18 H18B 0.9900
C19 H19A 0.9800
C19 H19B 0.9800
C19 H19C 0.9800
O1 C20 1.235(2)
C20 C21 1.489(3)
C20 C22 1.496(3)
C21 H21A 0.9800
C21 H21B 0.9800
C21 H21C 0.9800
C22 H22A 0.9800
C22 H22B 0.9800
C22 H22C 0.9800
B1 F4 1.381(3)
B1 F2 1.387(3)
B1 F3 1.387(3)
B1 F1 1.389(3)

loop_
_geom_torsion_atom_site_label_1
_geom_torsion_atom_site_label_2
_geom_torsion_atom_site_label_3
_geom_torsion_atom_site_label_4
_geom_torsion
N2 Rh1 P1 C1 -17.36(7)
O1 Rh1 P1 C1 161.45(7)
N1 Rh1 P1 C1 4.91(16)
N2 Rh1 P1 C8 93.00(7)
O1 Rh1 P1 C8 -88.19(7)
N1 Rh1 P1 C8 115.28(15)
N2 Rh1 P1 C12 -128.08(8)
O1 Rh1 P1 C12 50.73(8)
N1 Rh1 P1 C12 -105.81(16)
N2 Rh1 N1 C7 -30.51(10)
O1 Rh1 N1 C7 150.26(10)
P1 Rh1 N1 C7 -53.0(2)
N2 Rh1 N1 C18 -149.37(13)
O1 Rh1 N1 C18 31.40(12)
P1 Rh1 N1 C18 -171.87(11)
N2 Rh1 N1 C16 83.98(11)
O1 Rh1 N1 C16 -95.24(11)
P1 Rh1 N1 C16 61.5(2)
N1 Rh1 N2 C2 -164.27(14)
P1 Rh1 N2 C2 9.61(12)
N1 Rh1 N2 C6 17.06(12)
P1 Rh1 N2 C6 -169.06(12)
C8 P1 C1 C2 -97.01(13)
C12 P1 C1 C2 147.11(12)
Rh1 P1 C1 C2 25.18(12)
C6 N2 C2 C3 3.3(2)
Rh1 N2 C2 C3 -175.38(12)
C6 N2 C2 C1 -175.32(15)
Rh1 N2 C2 C1 6.0(2)
P1 C1 C2 N2 -21.92(18)
P1 C1 C2 C3 159.55(14)
N2 C2 C3 C4 -2.7(3)
C1 C2 C3 C4 175.80(17)
C2 C3 C4 C5 -0.1(3)
C3 C4 C5 C6 2.2(3)
C2 N2 C6 C5 -1.1(2)
Rh1 N2 C6 C5 177.61(14)
C2 N2 C6 C7 -177.10(15)
Rh1 N2 C6 C7 1.64(19)
C4 C5 C6 N2 -1.6(3)
C4 C5 C6 C7 174.02(17)
C18 N1 C7 C6 162.12(14)
C16 N1 C7 C6 -75.29(17)
Rh1 N1 C7 C6 39.38(15)
N2 C6 C7 N1 -30.3(2)
C5 C6 C7 N1 153.78(17)
C1 P1 C8 C9 -63.94(14)
C12 P1 C8 C9 45.88(15)
Rh1 P1 C8 C9 -172.69(11)
C1 P1 C8 C11 171.34(13)
C12 P1 C8 C11 -78.83(14)
Rh1 P1 C8 C11 62.60(14)
C1 P1 C8 C10 55.64(13)
C12 P1 C8 C10 165.47(12)
Rh1 P1 C8 C10 -53.10(13)
C1 P1 C12 C13 167.86(13)
C8 P1 C12 C13 58.30(15)
Rh1 P1 C12 C13 -83.29(14)
C1 P1 C12 C14 44.10(15)
C8 P1 C12 C14 -65.46(16)
Rh1 P1 C12 C14 152.95(12)
C1 P1 C12 C15 -75.92(14)
C8 P1 C12 C15 174.52(13)
Rh1 P1 C12 C15 32.93(15)
C7 N1 C16 C17 177.03(15)
C18 N1 C16 C17 -61.9(2)
Rh1 N1 C16 C17 66.49(16)
C7 N1 C18 C19 64.6(2)
C16 N1 C18 C19 -55.7(2)
Rh1 N1 C18 C19 179.44(15)
N1 Rh1 O1 C20 -83.07(16)
P1 Rh1 O1 C20 103.30(16)
Rh1 O1 C20 C21 -3.7(3)
Rh1 O1 C20 C22 175.80(14)
